data_4078319
loop_
_publ_author_name
'Su, Haw-Lih'
'P\'erez, Lisa M.'
'Lee, Sheng-Jui'
'Reibenspies, Joseph H.'
'Bazzi, Hassan S.'
'Bergbreiter, David E.'

_publ_section_title
;
 Studies of Ligand Exchange in N-Heterocyclic Carbene Silver(I) Complexes
;
_journal_issue 10
_journal_name_full Organometallics
_journal_page_first 4063
_journal_paper_doi 10.1021/om300340w
_journal_volume 31
_journal_year 2012
_chemical_formula_sum 'C26 H32 Ag2 Cl2 N4'
_chemical_formula_weight 687.20
_chemical_name_systematic
;
 ?
;
_space_group_IT_number 2
_symmetry_cell_setting triclinic
_symmetry_space_group_name_Hall '-P 1'
_symmetry_space_group_name_H-M 'P -1'
_atom_sites_solution_hydrogens geom
_atom_sites_solution_primary direct
_atom_sites_solution_secondary difmap
_audit_creation_method SHELXL-97
_cell_angle_alpha 79.796(9)
_cell_angle_beta 70.501(8)
_cell_angle_gamma 66.039(8)
_cell_formula_units_Z 1
_cell_length_a 7.9573(11)
_cell_length_b 9.5463(14)
_cell_length_c 10.3479(16)
_cell_measurement_reflns_used 9420
_cell_measurement_temperature 110(2)
_cell_measurement_theta_max 27.50
_cell_measurement_theta_min 2.34
_cell_volume 676.33(18)
_computing_cell_refinement 'Bruker APEXII'
_computing_data_collection 'Bruker APEXII'
_computing_data_reduction 'Bruker SAINT'
_computing_molecular_graphics 'Bruker SHELXTL'
_computing_publication_material 'Bruker SHELXTL'
_computing_structure_refinement 'SHELXL-97 (Sheldrick, 2008)'
_computing_structure_solution 'SHELXS-97 (Sheldrick, 2008)'
_diffrn_ambient_temperature 110(2)
_diffrn_measured_fraction_theta_full 0.962
_diffrn_measured_fraction_theta_max 0.962
_diffrn_measurement_device_type 'CCD area detector'
_diffrn_measurement_method 'phi and omega scans'
_diffrn_radiation_monochromator graphite
_diffrn_radiation_source 'fine-focus sealed tube'
_diffrn_radiation_type MoK\a
_diffrn_radiation_wavelength 0.71073
_diffrn_reflns_av_R_equivalents 0.0701
_diffrn_reflns_av_sigmaI/netI 0.0457
_diffrn_reflns_limit_h_max 10
_diffrn_reflns_limit_h_min -10
_diffrn_reflns_limit_k_max 12
_diffrn_reflns_limit_k_min -12
_diffrn_reflns_limit_l_max 13
_diffrn_reflns_limit_l_min -13
_diffrn_reflns_number 21000
_diffrn_reflns_theta_full 27.84
_diffrn_reflns_theta_max 27.84
_diffrn_reflns_theta_min 2.09
_exptl_absorpt_coefficient_mu 1.667
_exptl_absorpt_correction_T_max 0.9674
_exptl_absorpt_correction_T_min 0.6176
_exptl_absorpt_correction_type multi-scan
_exptl_absorpt_process_details sadabs
_exptl_crystal_colour yellow
_exptl_crystal_density_diffrn 1.687
_exptl_crystal_density_method 'not measured'
_exptl_crystal_description plate
_exptl_crystal_F_000 344
_exptl_crystal_size_max 0.32
_exptl_crystal_size_mid 0.15
_exptl_crystal_size_min 0.02
_refine_diff_density_max 1.011
_refine_diff_density_min -1.101
_refine_diff_density_rms 0.163
_refine_ls_extinction_method none
_refine_ls_goodness_of_fit_ref 1.054
_refine_ls_hydrogen_treatment constr
_refine_ls_matrix_type full
_refine_ls_number_parameters 154
_refine_ls_number_reflns 3100
_refine_ls_number_restraints 0
_refine_ls_restrained_S_all 1.054
_refine_ls_R_factor_all 0.0626
_refine_ls_R_factor_gt 0.0483
_refine_ls_shift/su_max 0.001
_refine_ls_shift/su_mean 0.000
_refine_ls_structure_factor_coef Fsqd
_refine_ls_weighting_details 'calc w=1/[\s^2^(Fo^2^)+(0.0451P)^2^+4.1909P] where P=(Fo^2^+2Fc^2^)/3'
_refine_ls_weighting_scheme calc
_refine_ls_wR_factor_gt 0.1135
_refine_ls_wR_factor_ref 0.1243
_reflns_number_gt 2575
_reflns_number_total 3100
_reflns_threshold_expression >2sigma(I)
_cod_data_source_file om300340w_si_003.cif
_cod_data_source_block Compound5_(NHC)AgCl
_cod_depositor_comments
;
The following automatic conversions were performed:

'_symmetry_cell_setting' value 'Triclinic' changed to 'triclinic'
according to /home/saulius/struct/CIF-dictionaries/cif_core.dic
dictionary named 'cif_core.dic' version 2.4.1 from 2010-06-29.

Automatic conversion script
Id: cif_fix_values 1715 2011-07-08 13:25:40Z adriana 
;
_cod_original_cell_volume 676.33(17)
_cod_original_sg_symbol_H-M P-1
_cod_database_code 4078319

loop_
_symmetry_equiv_pos_as_xyz
'x, y, z'
'-x, -y, -z'

loop_
_atom_site_label
_atom_site_type_symbol
_atom_site_fract_x
_atom_site_fract_y
_atom_site_fract_z
_atom_site_U_iso_or_equiv
_atom_site_adp_type
_atom_site_occupancy
_atom_site_symmetry_multiplicity
_atom_site_calc_flag
_atom_site_refinement_flags
Ag1 Ag 0.25976(6) 0.41359(5) 0.89035(4) 0.02779(15) Uani 1 1 d .
Cl1 Cl 0.06069(18) 0.67343(14) 0.94460(14) 0.0280(3) Uani 1 1 d .
N1 N 0.6246(6) 0.1164(5) 0.8730(5) 0.0257(9) Uani 1 1 d .
C1 C 0.4917(7) 0.2166(6) 0.8139(6) 0.0268(11) Uani 1 1 d .
N2 N 0.5405(6) 0.1536(5) 0.6907(5) 0.0256(9) Uani 1 1 d .
C2 C 0.7503(8) -0.0053(6) 0.7930(6) 0.0332(12) Uani 1 1 d .
H2A H 0.8540 -0.0896 0.8150 0.040 Uiso 1 1 calc R
C3 C 0.6991(8) 0.0174(6) 0.6775(7) 0.0344(13) Uani 1 1 d .
H3A H 0.7596 -0.0472 0.6018 0.041 Uiso 1 1 calc R
C4 C 0.4534(7) 0.2255(6) 0.5818(5) 0.0241(10) Uani 1 1 d .
C5 C 0.2726(7) 0.2275(6) 0.5920(6) 0.0254(10) Uani 1 1 d .
C6 C 0.1946(7) 0.3021(6) 0.4862(6) 0.0268(11) Uani 1 1 d .
H6A H 0.0692 0.3093 0.4934 0.032 Uiso 1 1 calc R
C7 C 0.2918(8) 0.3675(6) 0.3692(6) 0.0286(11) Uani 1 1 d .
C8 C 0.4718(8) 0.3592(6) 0.3628(6) 0.0301(12) Uani 1 1 d .
H8A H 0.5416 0.4010 0.2834 0.036 Uiso 1 1 calc R
C9 C 0.5539(7) 0.2917(6) 0.4685(6) 0.0283(11) Uani 1 1 d .
C10 C 0.1708(9) 0.1459(7) 0.7103(6) 0.0350(13) Uani 1 1 d .
H10A H 0.0476 0.1594 0.6989 0.053 Uiso 1 1 calc R
H10B H 0.1479 0.1890 0.7966 0.053 Uiso 1 1 calc R
H10C H 0.2507 0.0363 0.7123 0.053 Uiso 1 1 calc R
C11 C 0.2029(9) 0.4442(7) 0.2545(6) 0.0363(13) Uani 1 1 d .
H11A H 0.0755 0.4392 0.2780 0.054 Uiso 1 1 calc R
H11B H 0.2850 0.3915 0.1695 0.054 Uiso 1 1 calc R
H11C H 0.1905 0.5518 0.2417 0.054 Uiso 1 1 calc R
C12 C 0.7506(8) 0.2876(8) 0.4574(7) 0.0382(14) Uani 1 1 d .
H12A H 0.7862 0.2371 0.5407 0.057 Uiso 1 1 calc R
H12B H 0.7474 0.3927 0.4468 0.057 Uiso 1 1 calc R
H12C H 0.8455 0.2304 0.3775 0.057 Uiso 1 1 calc R
C13 C 0.6371(9) 0.1371(7) 1.0060(6) 0.0343(13) Uani 1 1 d .
H13A H 0.5325 0.2314 1.0446 0.051 Uiso 1 1 calc R
H13B H 0.7609 0.1444 0.9937 0.051 Uiso 1 1 calc R
H13C H 0.6263 0.0492 1.0687 0.051 Uiso 1 1 calc R

loop_
_atom_site_aniso_label
_atom_site_aniso_U_11
_atom_site_aniso_U_22
_atom_site_aniso_U_33
_atom_site_aniso_U_23
_atom_site_aniso_U_13
_atom_site_aniso_U_12
Ag1 0.0243(2) 0.0247(2) 0.0343(2) -0.00131(16) -0.01151(16) -0.00680(16)
Cl1 0.0252(6) 0.0225(6) 0.0370(7) 0.0023(5) -0.0107(5) -0.0098(5)
N1 0.022(2) 0.025(2) 0.033(2) 0.0056(18) -0.0130(18) -0.0092(18)
C1 0.026(3) 0.029(3) 0.032(3) 0.003(2) -0.014(2) -0.014(2)
N2 0.021(2) 0.020(2) 0.036(2) -0.0017(18) -0.0116(18) -0.0053(17)
C2 0.029(3) 0.022(3) 0.048(4) 0.005(2) -0.018(3) -0.006(2)
C3 0.032(3) 0.021(3) 0.049(4) 0.001(2) -0.018(3) -0.004(2)
C4 0.023(2) 0.023(2) 0.028(3) -0.003(2) -0.009(2) -0.008(2)
C5 0.023(2) 0.023(2) 0.032(3) -0.004(2) -0.010(2) -0.008(2)
C6 0.018(2) 0.028(3) 0.036(3) -0.004(2) -0.010(2) -0.006(2)
C7 0.032(3) 0.026(3) 0.032(3) -0.001(2) -0.015(2) -0.011(2)
C8 0.031(3) 0.032(3) 0.030(3) 0.006(2) -0.010(2) -0.017(2)
C9 0.021(2) 0.027(3) 0.038(3) -0.003(2) -0.008(2) -0.010(2)
C10 0.037(3) 0.034(3) 0.044(3) 0.005(3) -0.014(3) -0.024(3)
C11 0.036(3) 0.036(3) 0.037(3) 0.002(3) -0.020(3) -0.008(3)
C12 0.027(3) 0.048(4) 0.045(4) 0.000(3) -0.012(3) -0.020(3)
C13 0.035(3) 0.038(3) 0.037(3) 0.007(2) -0.020(3) -0.016(3)

loop_
_atom_type_symbol
_atom_type_description
_atom_type_scat_dispersion_real
_atom_type_scat_dispersion_imag
_atom_type_scat_source
C C 0.0033 0.0016 'International Tables Vol C Tables 4.2.6.8 and 6.1.1.4'
H H 0.0000 0.0000 'International Tables Vol C Tables 4.2.6.8 and 6.1.1.4'
Ag Ag -0.8971 1.1015 'International Tables Vol C Tables 4.2.6.8 and 6.1.1.4'
Cl Cl 0.1484 0.1585 'International Tables Vol C Tables 4.2.6.8 and 6.1.1.4'
N N 0.0061 0.0033 'International Tables Vol C Tables 4.2.6.8 and 6.1.1.4'

loop_
_geom_angle_atom_site_label_1
_geom_angle_atom_site_label_2
_geom_angle_atom_site_label_3
_geom_angle
_geom_angle_site_symmetry_3
C1 Ag1 Cl1 163.18(14) .
C1 Ag1 Cl1 108.38(14) 2_567
Cl1 Ag1 Cl1 88.43(4) 2_567
Ag1 Cl1 Ag1 91.57(4) 2_567
C1 N1 C2 112.4(5) .
C1 N1 C13 123.9(5) .
C2 N1 C13 123.7(5) .
N1 C1 N2 103.2(5) .
N1 C1 Ag1 129.4(4) .
N2 C1 Ag1 127.4(4) .
C1 N2 C3 111.2(5) .
C1 N2 C4 125.3(4) .
C3 N2 C4 123.2(5) .
C3 C2 N1 107.0(5) .
C3 C2 H2A 126.5 .
N1 C2 H2A 126.5 .
C2 C3 N2 106.2(5) .
C2 C3 H3A 126.9 .
N2 C3 H3A 126.9 .
C9 C4 C5 121.8(5) .
C9 C4 N2 118.1(4) .
C5 C4 N2 120.0(5) .
C6 C5 C4 117.2(5) .
C6 C5 C10 121.3(5) .
C4 C5 C10 121.5(5) .
C5 C6 C7 123.0(5) .
C5 C6 H6A 118.5 .
C7 C6 H6A 118.5 .
C8 C7 C6 117.4(5) .
C8 C7 C11 121.5(5) .
C6 C7 C11 121.1(5) .
C7 C8 C9 122.2(5) .
C7 C8 H8A 118.9 .
C9 C8 H8A 118.9 .
C8 C9 C4 118.3(5) .
C8 C9 C12 120.1(5) .
C4 C9 C12 121.6(5) .
C5 C10 H10A 109.5 .
C5 C10 H10B 109.5 .
H10A C10 H10B 109.5 .
C5 C10 H10C 109.5 .
H10A C10 H10C 109.5 .
H10B C10 H10C 109.5 .
C7 C11 H11A 109.5 .
C7 C11 H11B 109.5 .
H11A C11 H11B 109.5 .
C7 C11 H11C 109.5 .
H11A C11 H11C 109.5 .
H11B C11 H11C 109.5 .
C9 C12 H12A 109.5 .
C9 C12 H12B 109.5 .
H12A C12 H12B 109.5 .
C9 C12 H12C 109.5 .
H12A C12 H12C 109.5 .
H12B C12 H12C 109.5 .
N1 C13 H13A 109.5 .
N1 C13 H13B 109.5 .
H13A C13 H13B 109.5 .
N1 C13 H13C 109.5 .
H13A C13 H13C 109.5 .
H13B C13 H13C 109.5 .

loop_
_geom_bond_atom_site_label_1
_geom_bond_atom_site_label_2
_geom_bond_distance
_geom_bond_site_symmetry_2
Ag1 C1 2.074(6) .
Ag1 Cl1 2.3844(14) .
Ag1 Cl1 2.9017(13) 2_567
Cl1 Ag1 2.9017(13) 2_567
N1 C1 1.346(6) .
N1 C2 1.371(7) .
N1 C13 1.466(7) .
C1 N2 1.374(7) .
N2 C3 1.385(7) .
N2 C4 1.444(7) .
C2 C3 1.343(8) .
C2 H2A 0.9500 .
C3 H3A 0.9500 .
C4 C9 1.391(7) .
C4 C5 1.399(7) .
C5 C6 1.382(7) .
C5 C10 1.508(8) .
C6 C7 1.398(8) .
C6 H6A 0.9500 .
C7 C8 1.381(7) .
C7 C11 1.508(7) .
C8 C9 1.387(8) .
C8 H8A 0.9500 .
C9 C12 1.515(7) .
C10 H10A 0.9800 .
C10 H10B 0.9800 .
C10 H10C 0.9800 .
C11 H11A 0.9800 .
C11 H11B 0.9800 .
C11 H11C 0.9800 .
C12 H12A 0.9800 .
C12 H12B 0.9800 .
C12 H12C 0.9800 .
C13 H13A 0.9800 .
C13 H13B 0.9800 .
C13 H13C 0.9800 .

loop_
_geom_torsion_atom_site_label_1
_geom_torsion_atom_site_label_2
_geom_torsion_atom_site_label_3
_geom_torsion_atom_site_label_4
_geom_torsion
_geom_torsion_site_symmetry_1
_geom_torsion_site_symmetry_4
C1 Ag1 Cl1 Ag1 -177.2(5) . 2_567
Cl1 Ag1 Cl1 Ag1 0.0 2_567 2_567
C2 N1 C1 N2 -0.8(6) . .
C13 N1 C1 N2 177.6(5) . .
C2 N1 C1 Ag1 176.6(4) . .
C13 N1 C1 Ag1 -5.1(7) . .
Cl1 Ag1 C1 N1 92.2(7) . .
Cl1 Ag1 C1 N1 -84.8(5) 2_567 .
Cl1 Ag1 C1 N2 -91.0(6) . .
Cl1 Ag1 C1 N2 91.9(4) 2_567 .
N1 C1 N2 C3 0.5(6) . .
Ag1 C1 N2 C3 -176.9(4) . .
N1 C1 N2 C4 -173.4(4) . .
Ag1 C1 N2 C4 9.2(7) . .
C1 N1 C2 C3 0.8(6) . .
C13 N1 C2 C3 -177.6(5) . .
N1 C2 C3 N2 -0.4(6) . .
C1 N2 C3 C2 -0.1(6) . .
C4 N2 C3 C2 174.0(5) . .
C1 N2 C4 C9 102.5(6) . .
C3 N2 C4 C9 -70.6(7) . .
C1 N2 C4 C5 -77.4(7) . .
C3 N2 C4 C5 109.4(6) . .
C9 C4 C5 C6 -1.8(8) . .
N2 C4 C5 C6 178.1(5) . .
C9 C4 C5 C10 175.6(5) . .
N2 C4 C5 C10 -4.5(8) . .
C4 C5 C6 C7 3.2(8) . .
C10 C5 C6 C7 -174.3(5) . .
C5 C6 C7 C8 -1.7(8) . .
C5 C6 C7 C11 178.3(5) . .
C6 C7 C8 C9 -1.2(9) . .
C11 C7 C8 C9 178.7(5) . .
C7 C8 C9 C4 2.5(9) . .
C7 C8 C9 C12 -179.1(5) . .
C5 C4 C9 C8 -0.9(8) . .
N2 C4 C9 C8 179.2(5) . .
C5 C4 C9 C12 -179.3(5) . .
N2 C4 C9 C12 0.8(8) . .
